data_4078988
loop_
_publ_author_name
'Wang, Lingfang'
'Liu, Dongtao'
'Cui, Dongmei'

_publ_section_title
;
 NNN-Tridentate Pyrrolyl Rare-Earth Metal Complexes: Structure and
 Catalysis on Specific Selective Living Polymerization of Isoprene
;
_journal_issue 17
_journal_name_full Organometallics
_journal_page_first 6014
_journal_paper_doi 10.1021/om300049h
_journal_volume 31
_journal_year 2012
_chemical_formula_sum 'C24 H48 N3 O0 Sc Si2'
_chemical_formula_weight 479.79
_chemical_name_systematic
; 
 ? 
;
_space_group_IT_number 61
_symmetry_cell_setting monoclinic
_symmetry_space_group_name_Hall '-P 2ac 2ab'
_symmetry_space_group_name_H-M 'P b c a'
_atom_sites_solution_hydrogens geom
_atom_sites_solution_primary direct
_atom_sites_solution_secondary difmap
_audit_creation_method SHELXL-97
_cell_angle_alpha 90.00
_cell_angle_beta 90.00
_cell_angle_gamma 90.00
_cell_formula_units_Z 8
_cell_length_a 10.7012(5)
_cell_length_b 19.0875(8)
_cell_length_c 28.4803(12)
_cell_measurement_temperature 11(2)
_cell_volume 5817.4(4)
_computing_structure_refinement 'SHELXL-97 (Sheldrick, 1997)'
_computing_structure_solution 'SHELXS-97 (Sheldrick, 1990)'
_diffrn_ambient_temperature 11(2)
_diffrn_measured_fraction_theta_full 1.000
_diffrn_measured_fraction_theta_max 1.000
_diffrn_radiation_monochromator graphite
_diffrn_radiation_source 'fine-focus sealed tube'
_diffrn_radiation_type MoK\a
_diffrn_radiation_wavelength 0.71073
_diffrn_reflns_av_R_equivalents 0.0320
_diffrn_reflns_av_sigmaI/netI 0.0227
_diffrn_reflns_limit_h_max 13
_diffrn_reflns_limit_h_min -10
_diffrn_reflns_limit_k_max 23
_diffrn_reflns_limit_k_min -23
_diffrn_reflns_limit_l_max 35
_diffrn_reflns_limit_l_min -24
_diffrn_reflns_number 30614
_diffrn_reflns_theta_full 26.11
_diffrn_reflns_theta_max 26.11
_diffrn_reflns_theta_min 2.25
_exptl_absorpt_coefficient_mu 0.350
_exptl_absorpt_correction_T_max 0.9592
_exptl_absorpt_correction_T_min 0.9429
_exptl_crystal_density_diffrn 1.096
_exptl_crystal_density_method 'not measured'
_exptl_crystal_F_000 2096
_exptl_crystal_size_max 0.17
_exptl_crystal_size_mid 0.15
_exptl_crystal_size_min 0.12
_refine_diff_density_max 1.244
_refine_diff_density_min -0.415
_refine_diff_density_rms 0.061
_refine_ls_extinction_method none
_refine_ls_goodness_of_fit_ref 1.037
_refine_ls_hydrogen_treatment mixed
_refine_ls_matrix_type full
_refine_ls_number_parameters 277
_refine_ls_number_reflns 5784
_refine_ls_number_restraints 0
_refine_ls_restrained_S_all 1.037
_refine_ls_R_factor_all 0.0590
_refine_ls_R_factor_gt 0.0487
_refine_ls_shift/su_max 0.001
_refine_ls_shift/su_mean 0.000
_refine_ls_structure_factor_coef Fsqd
_refine_ls_weighting_details 'calc w=1/[\s^2^(Fo^2^)+(0.0704P)^2^+6.3726P] where P=(Fo^2^+2Fc^2^)/3'
_refine_ls_weighting_scheme calc
_refine_ls_wR_factor_gt 0.1345
_refine_ls_wR_factor_ref 0.1433
_reflns_number_gt 4799
_reflns_number_total 5784
_reflns_threshold_expression >2sigma(I)
_cod_data_source_file om300049h_si_002.cif
_cod_data_source_block complex2a
_cod_original_sg_symbol_H-M Pbca
_cod_database_code 4078988

loop_
_symmetry_equiv_pos_as_xyz
'x, y, z'
'-x+1/2, -y, z+1/2'
'-x, y+1/2, -z+1/2'
'x+1/2, -y+1/2, -z'
'-x, -y, -z'
'x-1/2, y, -z-1/2'
'x, -y-1/2, z-1/2'
'-x-1/2, y-1/2, z'

loop_
_atom_site_label
_atom_site_type_symbol
_atom_site_fract_x
_atom_site_fract_y
_atom_site_fract_z
_atom_site_U_iso_or_equiv
_atom_site_adp_type
_atom_site_occupancy
_atom_site_symmetry_multiplicity
_atom_site_calc_flag
_atom_site_refinement_flags
C10 C 0.8068(2) 0.12820(12) 0.46590(8) 0.0284(5) Uani 1 1 d .
C9 C 0.8343(2) 0.12512(12) 0.51309(9) 0.0313(5) Uani 1 1 d .
H2 H 0.9135 0.1158 0.5268 0.038 Uiso 1 1 calc R
C8 C 0.7205(2) 0.13874(12) 0.53732(8) 0.0291(5) Uani 1 1 d .
H3 H 0.7090 0.1399 0.5704 0.035 Uiso 1 1 calc R
C7 C 0.6308(2) 0.14990(11) 0.50388(8) 0.0246(5) Uani 1 1 d .
C6 C 0.4951(2) 0.17116(12) 0.50331(8) 0.0262(5) Uani 1 1 d .
H5A H 0.4505 0.1492 0.5300 0.031 Uiso 1 1 calc R
H5B H 0.4878 0.2227 0.5064 0.031 Uiso 1 1 calc R
C5 C 0.4181(2) 0.07002(11) 0.45792(8) 0.0251(5) Uani 1 1 d .
H6A H 0.4973 0.0466 0.4667 0.030 Uiso 1 1 calc R
H6B H 0.3964 0.0549 0.4257 0.030 Uiso 1 1 calc R
C4 C 0.3161(2) 0.04574(12) 0.49115(9) 0.0324(5) Uani 1 1 d .
H7A H 0.3409 0.0562 0.5239 0.039 Uiso 1 1 calc R
H7B H 0.3053 -0.0056 0.4882 0.039 Uiso 1 1 calc R
C3 C 0.1928(2) 0.08228(14) 0.48013(11) 0.0401(6) Uani 1 1 d .
H8A H 0.1628 0.0678 0.4487 0.048 Uiso 1 1 calc R
H8B H 0.1289 0.0687 0.5036 0.048 Uiso 1 1 calc R
C2 C 0.2116(2) 0.16139(13) 0.48119(10) 0.0352(6) Uani 1 1 d .
H9A H 0.2313 0.1764 0.5136 0.042 Uiso 1 1 calc R
H9B H 0.1334 0.1850 0.4715 0.042 Uiso 1 1 calc R
C1 C 0.3176(2) 0.18335(12) 0.44850(9) 0.0308(5) Uani 1 1 d .
H10A H 0.2923 0.1736 0.4157 0.037 Uiso 1 1 calc R
H10B H 0.3301 0.2346 0.4514 0.037 Uiso 1 1 calc R
C11 C 0.8745(2) 0.11507(15) 0.42082(9) 0.0381(6) Uani 1 1 d .
H11A H 0.8675 0.0650 0.4121 0.046 Uiso 1 1 calc R
H11B H 0.9641 0.1265 0.4246 0.046 Uiso 1 1 calc R
C12 C 0.8676(3) 0.23370(16) 0.38516(11) 0.0489(7) Uani 1 1 d .
H12A H 0.8128 0.2638 0.3657 0.059 Uiso 1 1 calc R
H12B H 0.8604 0.2503 0.4180 0.059 Uiso 1 1 calc R
C13 C 0.9979(3) 0.2443(2) 0.36963(13) 0.0644(9) Uani 1 1 d .
H13A H 1.0557 0.2205 0.3916 0.077 Uiso 1 1 calc R
H13B H 1.0179 0.2950 0.3698 0.077 Uiso 1 1 calc R
C14 C 1.0153(4) 0.2148(2) 0.31996(15) 0.0786(12) Uani 1 1 d .
H14A H 0.9656 0.2425 0.2973 0.094 Uiso 1 1 calc R
H14B H 1.1044 0.2179 0.3108 0.094 Uiso 1 1 calc R
C15 C 0.9729(4) 0.1383(2) 0.31894(14) 0.0739(11) Uani 1 1 d .
H15A H 0.9796 0.1201 0.2865 0.089 Uiso 1 1 calc R
H15B H 1.0285 0.1100 0.3392 0.089 Uiso 1 1 calc R
C16 C 0.8438(3) 0.13113(19) 0.33523(10) 0.0570(9) Uani 1 1 d .
H16A H 0.8216 0.0808 0.3351 0.068 Uiso 1 1 calc R
H16B H 0.7882 0.1550 0.3125 0.068 Uiso 1 1 calc R
C17 C 0.5599(3) 0.28471(12) 0.39372(8) 0.0325(5) Uani 1 1 d .
H17A H 0.5002 0.2955 0.4193 0.039 Uiso 1 1 calc R
H17B H 0.6400 0.3068 0.4029 0.039 Uiso 1 1 calc R
C18 C 0.3519(3) 0.29904(17) 0.32215(12) 0.0533(8) Uani 1 1 d .
H18A H 0.3627 0.2503 0.3121 0.080 Uiso 1 1 calc R
H18B H 0.3215 0.3271 0.2957 0.080 Uiso 1 1 calc R
H18C H 0.2911 0.3010 0.3479 0.080 Uiso 1 1 calc R
C19 C 0.6186(3) 0.32867(18) 0.29311(10) 0.0554(8) Uani 1 1 d .
H19A H 0.6996 0.3473 0.3032 0.083 Uiso 1 1 calc R
H19B H 0.5875 0.3560 0.2664 0.083 Uiso 1 1 calc R
H19C H 0.6282 0.2796 0.2837 0.083 Uiso 1 1 calc R
C20 C 0.4822(3) 0.42990(15) 0.35737(12) 0.0538(8) Uani 1 1 d .
H20A H 0.4209 0.4343 0.3827 0.081 Uiso 1 1 calc R
H20B H 0.4520 0.4549 0.3295 0.081 Uiso 1 1 calc R
H20C H 0.5620 0.4501 0.3675 0.081 Uiso 1 1 calc R
C21 C 0.5136(2) 0.10660(13) 0.33956(8) 0.0340(5) Uani 1 1 d .
H21A H 0.4225 0.1155 0.3406 0.041 Uiso 1 1 calc R
H21B H 0.5440 0.1295 0.3106 0.041 Uiso 1 1 calc R
C22 C 0.6178(3) -0.03620(17) 0.37466(11) 0.0569(8) Uani 1 1 d .
H22A H 0.6970 -0.0119 0.3806 0.085 Uiso 1 1 calc R
H22B H 0.6349 -0.0841 0.3641 0.085 Uiso 1 1 calc R
H22C H 0.5684 -0.0376 0.4036 0.085 Uiso 1 1 calc R
C23 C 0.3733(4) -0.0328(2) 0.32677(18) 0.0874(14) Uani 1 1 d .
H23A H 0.3296 -0.0245 0.3565 0.131 Uiso 1 1 calc R
H23B H 0.3854 -0.0833 0.3223 0.131 Uiso 1 1 calc R
H23C H 0.3235 -0.0141 0.3008 0.131 Uiso 1 1 calc R
C24 C 0.6133(5) -0.0054(2) 0.27189(13) 0.0901(15) Uani 1 1 d .
H24A H 0.5638 0.0125 0.2455 0.135 Uiso 1 1 calc R
H24B H 0.6260 -0.0559 0.2681 0.135 Uiso 1 1 calc R
H24C H 0.6945 0.0183 0.2726 0.135 Uiso 1 1 calc R
N2 N 0.68289(17) 0.14299(10) 0.46024(6) 0.0262(4) Uani 1 1 d .
N1 N 0.43884(17) 0.14763(9) 0.45778(6) 0.0230(4) Uani 1 1 d .
N3 N 0.8183(2) 0.15984(12) 0.38295(7) 0.0358(5) Uani 1 1 d .
Sc1 Sc 0.59285(4) 0.17033(2) 0.398205(14) 0.02476(14) Uani 1 1 d .
Si1 Si 0.50492(7) 0.33467(3) 0.34272(2) 0.03225(18) Uani 1 1 d .
Si2 Si 0.52837(7) 0.01169(4) 0.32809(2) 0.03735(19) Uani 1 1 d .

loop_
_atom_site_aniso_label
_atom_site_aniso_U_11
_atom_site_aniso_U_22
_atom_site_aniso_U_33
_atom_site_aniso_U_23
_atom_site_aniso_U_13
_atom_site_aniso_U_12
C10 0.0232(11) 0.0272(11) 0.0347(12) -0.0006(9) -0.0019(9) -0.0018(9)
C9 0.0259(11) 0.0293(12) 0.0388(13) -0.0005(10) -0.0111(10) -0.0023(9)
C8 0.0357(13) 0.0259(11) 0.0257(11) 0.0000(9) -0.0070(10) -0.0034(10)
C7 0.0287(11) 0.0207(10) 0.0244(11) -0.0015(8) -0.0008(9) -0.0023(9)
C6 0.0282(11) 0.0251(11) 0.0253(11) -0.0048(9) 0.0004(9) -0.0004(9)
C5 0.0249(11) 0.0191(10) 0.0313(12) -0.0030(9) -0.0021(9) 0.0028(9)
C4 0.0274(12) 0.0248(11) 0.0449(14) 0.0031(10) 0.0006(10) 0.0005(9)
C3 0.0250(12) 0.0405(15) 0.0550(17) -0.0004(12) 0.0029(11) 0.0009(11)
C2 0.0271(12) 0.0359(13) 0.0426(14) -0.0040(11) 0.0012(10) 0.0099(10)
C1 0.0279(12) 0.0264(11) 0.0382(13) 0.0015(10) -0.0041(10) 0.0094(9)
C11 0.0232(12) 0.0478(15) 0.0432(15) -0.0061(12) 0.0028(10) -0.0004(11)
C12 0.0582(18) 0.0484(17) 0.0401(15) -0.0038(13) 0.0045(14) -0.0229(14)
C13 0.060(2) 0.067(2) 0.066(2) 0.0056(18) 0.0025(17) -0.0193(18)
C14 0.077(3) 0.089(3) 0.069(2) 0.003(2) 0.030(2) -0.021(2)
C15 0.063(2) 0.095(3) 0.064(2) -0.021(2) 0.0217(19) -0.007(2)
C16 0.060(2) 0.071(2) 0.0403(16) -0.0218(15) 0.0153(14) -0.0244(17)
C17 0.0440(14) 0.0260(12) 0.0276(12) 0.0018(9) 0.0003(10) -0.0005(10)
C18 0.0453(17) 0.0494(17) 0.065(2) -0.0020(15) -0.0172(15) 0.0012(14)
C19 0.062(2) 0.070(2) 0.0337(15) 0.0102(14) 0.0054(14) -0.0055(17)
C20 0.071(2) 0.0320(14) 0.0590(19) 0.0086(13) -0.0157(16) 0.0034(14)
C21 0.0393(14) 0.0359(13) 0.0267(12) -0.0036(10) -0.0045(10) -0.0004(11)
C22 0.068(2) 0.0490(18) 0.0533(19) -0.0091(15) -0.0098(16) 0.0183(16)
C23 0.071(3) 0.062(2) 0.129(4) -0.009(2) -0.035(3) -0.020(2)
C24 0.164(5) 0.065(2) 0.0414(19) -0.0153(17) 0.021(2) 0.022(3)
N2 0.0236(9) 0.0307(10) 0.0242(9) 0.0005(8) -0.0007(8) 0.0007(8)
N1 0.0238(9) 0.0201(9) 0.0250(9) -0.0023(7) -0.0021(7) 0.0033(7)
N3 0.0372(11) 0.0408(12) 0.0292(10) -0.0056(9) 0.0041(9) -0.0121(9)
Sc1 0.0307(3) 0.0227(2) 0.0208(2) -0.00017(16) -0.00296(17) 0.00032(17)
Si1 0.0364(4) 0.0292(4) 0.0311(4) 0.0060(3) -0.0049(3) -0.0005(3)
Si2 0.0464(4) 0.0353(4) 0.0303(4) -0.0102(3) -0.0071(3) -0.0020(3)

loop_
_atom_type_symbol
_atom_type_description
_atom_type_scat_dispersion_real
_atom_type_scat_dispersion_imag
_atom_type_scat_source
C C 0.0033 0.0016 'International Tables Vol C Tables 4.2.6.8 and 6.1.1.4'
H H 0.0000 0.0000 'International Tables Vol C Tables 4.2.6.8 and 6.1.1.4'
N N 0.0061 0.0033 'International Tables Vol C Tables 4.2.6.8 and 6.1.1.4'
O O 0.0106 0.0060 'International Tables Vol C Tables 4.2.6.8 and 6.1.1.4'
Si Si 0.0817 0.0704 'International Tables Vol C Tables 4.2.6.8 and 6.1.1.4'
Sc Sc 0.2519 0.3716 'International Tables Vol C Tables 4.2.6.8 and 6.1.1.4'

loop_
_geom_angle_atom_site_label_1
_geom_angle_atom_site_label_2
_geom_angle_atom_site_label_3
_geom_angle
N2 C10 C9 109.4(2)
N2 C10 C11 113.8(2)
C9 C10 C11 136.7(2)
C10 C9 C8 106.4(2)
C7 C8 C9 106.9(2)
N2 C7 C8 109.4(2)
N2 C7 C6 114.09(19)
C8 C7 C6 136.4(2)
N1 C6 C7 108.39(17)
N1 C5 C4 114.23(18)
C5 C4 C3 110.7(2)
C2 C3 C4 109.5(2)
C3 C2 C1 111.0(2)
N1 C1 C2 114.40(19)
C10 C11 N3 109.1(2)
C13 C12 N3 116.5(3)
C12 C13 C14 109.9(3)
C15 C14 C13 109.4(3)
C16 C15 C14 111.4(3)
C15 C16 N3 115.3(3)
Si1 C17 Sc1 127.52(13)
Si2 C21 Sc1 129.32(13)
C10 N2 C7 107.94(19)
C10 N2 Sc1 127.04(16)
C7 N2 Sc1 124.00(15)
C1 N1 C5 108.91(17)
C1 N1 C6 111.50(17)
C5 N1 C6 110.71(17)
C1 N1 Sc1 112.90(14)
C5 N1 Sc1 106.35(12)
C6 N1 Sc1 106.33(13)
C16 N3 C11 111.9(2)
C16 N3 C12 108.6(2)
C11 N3 C12 111.2(2)
C16 N3 Sc1 111.76(17)
C11 N3 Sc1 108.18(14)
C12 N3 Sc1 105.05(17)
N2 Sc1 C17 111.72(9)
N2 Sc1 C21 132.44(9)
C17 Sc1 C21 115.67(9)
N2 Sc1 N1 70.90(7)
C17 Sc1 N1 96.27(8)
C21 Sc1 N1 99.74(8)
N2 Sc1 N3 71.04(7)
C17 Sc1 N3 103.06(9)
C21 Sc1 N3 101.31(9)
N1 Sc1 N3 141.47(7)
C17 Si1 C18 109.90(14)
C17 Si1 C19 110.98(14)
C18 Si1 C19 108.15(16)
C17 Si1 C20 111.60(13)
C18 Si1 C20 107.96(15)
C19 Si1 C20 108.13(16)
C21 Si2 C23 111.97(17)
C21 Si2 C24 111.35(16)
C23 Si2 C24 109.6(2)
C21 Si2 C22 113.39(13)
C23 Si2 C22 104.28(19)
C24 Si2 C22 105.82(19)

loop_
_geom_bond_atom_site_label_1
_geom_bond_atom_site_label_2
_geom_bond_distance
C10 N2 1.365(3)
C10 C9 1.377(3)
C10 C11 1.495(3)
C9 C8 1.424(3)
C8 C7 1.369(3)
C7 N2 1.368(3)
C7 C6 1.508(3)
C6 N1 1.499(3)
C5 N1 1.498(3)
C5 C4 1.517(3)
C4 C3 1.526(3)
C3 C2 1.524(4)
C2 C1 1.526(4)
C1 N1 1.489(3)
C11 N3 1.502(4)
C12 C13 1.478(4)
C12 N3 1.506(3)
C13 C14 1.535(5)
C14 C15 1.528(6)
C15 C16 1.464(5)
C16 N3 1.491(3)
C17 Si1 1.835(2)
C17 Sc1 2.215(2)
C18 Si1 1.868(3)
C19 Si1 1.868(3)
C20 Si1 1.881(3)
C21 Si2 1.848(3)
C21 Sc1 2.234(2)
C22 Si2 1.874(3)
C23 Si2 1.864(4)
C24 Si2 1.869(4)
N2 Sc1 2.0789(19)
N1 Sc1 2.4048(19)
N3 Sc1 2.459(2)
